data_2012179
loop_
_publ_author_name
'Cruz, Luisa Paula'
'Savariault, Jean-Michel'
'Rocha, Jo\~ao'

_publ_section_title
;
 Pyrochlore-type tin niobate
;
_journal_issue 9
_journal_name_full 'Acta Crystallographica Section C'
_journal_page_first 1001
_journal_page_last 1003
_journal_paper_doi 10.1107/S0108270101010320
_journal_volume 57
_journal_year 2001
_chemical_formula_analytical 'Sn(II)1.4 Nb(V)1.8 Sn(IV)0.2 O6.3'
_chemical_formula_iupac 'Sn1.59 Nb1.84 O6.35'
_chemical_formula_structural 'Sn1.43 Nb1.84 Sn0.16 O6.35'
_chemical_formula_sum 'Nb1.84 O6.35 Sn1.59'
_chemical_formula_weight 461.08
_chemical_melting_point 1373
_chemical_name_common 'tin niobate'
_chemical_name_systematic
;
Tin niobate
;
_space_group_IT_number 227
_symmetry_cell_setting cubic
_symmetry_space_group_name_Hall '-F 4vw 2vw 3'
_symmetry_space_group_name_H-M 'F d -3 m :2'
_cell_angle_alpha 90.00
_cell_angle_beta 90.00
_cell_angle_gamma 90.00
_cell_formula_units_Z 8
_cell_length_a 10.539(2)
_cell_length_b 10.539(2)
_cell_length_c 10.539(2)
_cell_measurement_reflns_used 654
_cell_measurement_temperature 293(2)
_cell_measurement_theta_max 39.389
_cell_measurement_theta_min .998
_cell_volume 1170.6(4)
_computing_cell_refinement 'HKL SCALEPACK (Otwinowski & Minor, 1997)'
_computing_data_collection 'COLLECT (Nonius BV, 1997-2000)'
_computing_data_reduction 'HKL SCALEPACK and DENZO (Otwinowski & Minor, 1997)'
_computing_molecular_graphics 'ORTEPIII (Burnett & Johnson, 1996)'
_computing_publication_material SHELXL97
_computing_structure_refinement 'maXus (Mackay et al., 1999) and SHELXL97 (Sheldrick, 1997)'
_computing_structure_solution 'SHELXS97 (Sheldrick, 1997)'
_diffrn_ambient_temperature 293(2)
_diffrn_detector_area_resol_mean 9
_diffrn_measurement_device '95mm CCD camera on \k-goniostat'
_diffrn_measurement_device_type KappaCCD
_diffrn_measurement_method CCD
_diffrn_radiation_monochromator 'vertically mounted graphite crystal'
_diffrn_radiation_source 'fine-focus sealed tube'
_diffrn_radiation_type MoK\a
_diffrn_radiation_wavelength .71073
_diffrn_reflns_av_R_equivalents .0472
_diffrn_reflns_av_sigmaI/netI .0495
_diffrn_reflns_limit_h_max 18
_diffrn_reflns_limit_h_min 0
_diffrn_reflns_limit_k_max 14
_diffrn_reflns_limit_k_min 0
_diffrn_reflns_limit_l_max 17
_diffrn_reflns_limit_l_min 0
_diffrn_reflns_number 640
_diffrn_reflns_theta_max 39.24
_diffrn_reflns_theta_min 3.35
_diffrn_standards_decay_% 0
_diffrn_standards_interval_time 3600
_diffrn_standards_number 0
_exptl_absorpt_coefficient_mu 10.190
_exptl_absorpt_correction_T_max .54
_exptl_absorpt_correction_T_min .52
_exptl_absorpt_correction_type numerical
_exptl_absorpt_process_details '(Coppens et al., 1965)'
_exptl_crystal_colour 'clear intense red'
_exptl_crystal_density_diffrn 5.233
_exptl_crystal_density_meas ?
_exptl_crystal_description octahedral
_exptl_crystal_F_000 1645
_exptl_crystal_size_max .064
_exptl_crystal_size_mid .064
_exptl_crystal_size_min .064
_refine_diff_density_max .944
_refine_diff_density_min -.743
_refine_ls_extinction_coef .0021(2)
_refine_ls_extinction_method SHELXL97
_refine_ls_goodness_of_fit_all .943
_refine_ls_goodness_of_fit_ref .969
_refine_ls_hydrogen_treatment none
_refine_ls_matrix_type full
_refine_ls_number_parameters 24
_refine_ls_number_reflns 198
_refine_ls_number_restraints 4
_refine_ls_restrained_S_all .972
_refine_ls_R_factor_all .0341
_refine_ls_R_factor_gt .0268
_refine_ls_shift/su_max .035
_refine_ls_shift/su_mean .005
_refine_ls_structure_factor_coef Fsqd
_refine_ls_weighting_details 'calc w = 1/[\s^2^(Fo^2^)+13.1226P] where P = (Fo^2^+2Fc^2^)/3'
_refine_ls_weighting_scheme calc
_refine_ls_wR_factor_all .0631
_refine_ls_wR_factor_ref .0598
_reflns_number_gt 172
_reflns_number_total 198
_reflns_threshold_expression I>2\s(I)
_cod_data_source_file br1329.cif
_cod_data_source_block I
_cod_depositor_comments
;
The following automatic conversions were performed:

'_exptl_crystal_density_meas' value 'not measured' was changed to '?'
- the value is perceived as not measured.

Automatic conversion script
Id: cif_fix_values 3008 2015-01-20 13:52:24Z robertas 
;
_cod_original_cell_volume 1170.5(4)
_cod_original_sg_symbol_H-M 'F d -3 m'
_cod_database_code 2012179
_cod_database_fobs_code 2012179

loop_
_symmetry_equiv_pos_as_xyz
'x, y, z'
'x, z, y'
'y+1/4, -z, x+1/4'
'y+1/4, x+1/4, -z'
'x+1/4, -z, y+1/4'
'-z, y+1/4, x+1/4'
'z+1/4, x+1/4, -y'
'y+1/4, z+1/4, -x'
'z+1/4, y+1/4, -x'
'-z+1/4, x, -y+1/4'
'x+1/4, z+1/4, -y'
'y, -z+1/4, -x+1/4'
'x, -z+1/4, -y+1/4'
'-z+1/4, y, -x+1/4'
'x+1/4, -y, z+1/4'
'y+1/4, -x, z+1/4'
'x, -y+1/4, -z+1/4'
'y, -x+1/4, -z+1/4'
'-y, -z, -x'
'-x+1/4, -y+1/4, z'
'-y, -x, -z'
'-z, -x, -y'
'-z, -y, -x'
'z, -x+1/4, -y+1/4'
'x, y+1/2, z+1/2'
'x, z+1/2, y+1/2'
'y+1/4, -z+1/2, x+3/4'
'y+1/4, x+3/4, -z+1/2'
'x+1/4, -z+1/2, y+3/4'
'-z, y+3/4, x+3/4'
'z+1/4, x+3/4, -y+1/2'
'y+1/4, z+3/4, -x+1/2'
'z+1/4, y+3/4, -x+1/2'
'-z+1/4, x+1/2, -y+3/4'
'x+1/4, z+3/4, -y+1/2'
'y, -z+3/4, -x+3/4'
'x, -z+3/4, -y+3/4'
'-z+1/4, y+1/2, -x+3/4'
'x+1/4, -y+1/2, z+3/4'
'y+1/4, -x+1/2, z+3/4'
'x, -y+3/4, -z+3/4'
'y, -x+3/4, -z+3/4'
'-y, -z+1/2, -x+1/2'
'-x+1/4, -y+3/4, z+1/2'
'-y, -x+1/2, -z+1/2'
'-z, -x+1/2, -y+1/2'
'-z, -y+1/2, -x+1/2'
'z, -x+3/4, -y+3/4'
'x+1/2, y, z+1/2'
'x+1/2, z, y+1/2'
'y+3/4, -z, x+3/4'
'y+3/4, x+1/4, -z+1/2'
'x+3/4, -z, y+3/4'
'-z+1/2, y+1/4, x+3/4'
'z+3/4, x+1/4, -y+1/2'
'y+3/4, z+1/4, -x+1/2'
'z+3/4, y+1/4, -x+1/2'
'-z+3/4, x, -y+3/4'
'x+3/4, z+1/4, -y+1/2'
'y+1/2, -z+1/4, -x+3/4'
'x+1/2, -z+1/4, -y+3/4'
'-z+3/4, y, -x+3/4'
'x+3/4, -y, z+3/4'
'y+3/4, -x, z+3/4'
'x+1/2, -y+1/4, -z+3/4'
'y+1/2, -x+1/4, -z+3/4'
'-y+1/2, -z, -x+1/2'
'-x+3/4, -y+1/4, z+1/2'
'-y+1/2, -x, -z+1/2'
'-z+1/2, -x, -y+1/2'
'-z+1/2, -y, -x+1/2'
'z+1/2, -x+1/4, -y+3/4'
'x+1/2, y+1/2, z'
'x+1/2, z+1/2, y'
'y+3/4, -z+1/2, x+1/4'
'y+3/4, x+3/4, -z'
'x+3/4, -z+1/2, y+1/4'
'-z+1/2, y+3/4, x+1/4'
'z+3/4, x+3/4, -y'
'y+3/4, z+3/4, -x'
'z+3/4, y+3/4, -x'
'-z+3/4, x+1/2, -y+1/4'
'x+3/4, z+3/4, -y'
'y+1/2, -z+3/4, -x+1/4'
'x+1/2, -z+3/4, -y+1/4'
'-z+3/4, y+1/2, -x+1/4'
'x+3/4, -y+1/2, z+1/4'
'y+3/4, -x+1/2, z+1/4'
'x+1/2, -y+3/4, -z+1/4'
'y+1/2, -x+3/4, -z+1/4'
'-y+1/2, -z+1/2, -x'
'-x+3/4, -y+3/4, z'
'-y+1/2, -x+1/2, -z'
'-z+1/2, -x+1/2, -y'
'-z+1/2, -y+1/2, -x'
'z+1/2, -x+3/4, -y+1/4'
'-x, -y, -z'
'-x, -z, -y'
'-y-1/4, z, -x-1/4'
'-y-1/4, -x-1/4, z'
'-x-1/4, z, -y-1/4'
'z, -y-1/4, -x-1/4'
'-z-1/4, -x-1/4, y'
'-y-1/4, -z-1/4, x'
'-z-1/4, -y-1/4, x'
'z-1/4, -x, y-1/4'
'-x-1/4, -z-1/4, y'
'-y, z-1/4, x-1/4'
'-x, z-1/4, y-1/4'
'z-1/4, -y, x-1/4'
'-x-1/4, y, -z-1/4'
'-y-1/4, x, -z-1/4'
'-x, y-1/4, z-1/4'
'-y, x-1/4, z-1/4'
'y, z, x'
'x-1/4, y-1/4, -z'
'y, x, z'
'z, x, y'
'z, y, x'
'-z, x-1/4, y-1/4'
'-x, -y+1/2, -z+1/2'
'-x, -z+1/2, -y+1/2'
'-y-1/4, z+1/2, -x+1/4'
'-y-1/4, -x+1/4, z+1/2'
'-x-1/4, z+1/2, -y+1/4'
'z, -y+1/4, -x+1/4'
'-z-1/4, -x+1/4, y+1/2'
'-y-1/4, -z+1/4, x+1/2'
'-z-1/4, -y+1/4, x+1/2'
'z-1/4, -x+1/2, y+1/4'
'-x-1/4, -z+1/4, y+1/2'
'-y, z+1/4, x+1/4'
'-x, z+1/4, y+1/4'
'z-1/4, -y+1/2, x+1/4'
'-x-1/4, y+1/2, -z+1/4'
'-y-1/4, x+1/2, -z+1/4'
'-x, y+1/4, z+1/4'
'-y, x+1/4, z+1/4'
'y, z+1/2, x+1/2'
'x-1/4, y+1/4, -z+1/2'
'y, x+1/2, z+1/2'
'z, x+1/2, y+1/2'
'z, y+1/2, x+1/2'
'-z, x+1/4, y+1/4'
'-x+1/2, -y, -z+1/2'
'-x+1/2, -z, -y+1/2'
'-y+1/4, z, -x+1/4'
'-y+1/4, -x-1/4, z+1/2'
'-x+1/4, z, -y+1/4'
'z+1/2, -y-1/4, -x+1/4'
'-z+1/4, -x-1/4, y+1/2'
'-y+1/4, -z-1/4, x+1/2'
'-z+1/4, -y-1/4, x+1/2'
'z+1/4, -x, y+1/4'
'-x+1/4, -z-1/4, y+1/2'
'-y+1/2, z-1/4, x+1/4'
'-x+1/2, z-1/4, y+1/4'
'z+1/4, -y, x+1/4'
'-x+1/4, y, -z+1/4'
'-y+1/4, x, -z+1/4'
'-x+1/2, y-1/4, z+1/4'
'-y+1/2, x-1/4, z+1/4'
'y+1/2, z, x+1/2'
'x+1/4, y-1/4, -z+1/2'
'y+1/2, x, z+1/2'
'z+1/2, x, y+1/2'
'z+1/2, y, x+1/2'
'-z+1/2, x-1/4, y+1/4'
'-x+1/2, -y+1/2, -z'
'-x+1/2, -z+1/2, -y'
'-y+1/4, z+1/2, -x-1/4'
'-y+1/4, -x+1/4, z'
'-x+1/4, z+1/2, -y-1/4'
'z+1/2, -y+1/4, -x-1/4'
'-z+1/4, -x+1/4, y'
'-y+1/4, -z+1/4, x'
'-z+1/4, -y+1/4, x'
'z+1/4, -x+1/2, y-1/4'
'-x+1/4, -z+1/4, y'
'-y+1/2, z+1/4, x-1/4'
'-x+1/2, z+1/4, y-1/4'
'z+1/4, -y+1/2, x-1/4'
'-x+1/4, y+1/2, -z-1/4'
'-y+1/4, x+1/2, -z-1/4'
'-x+1/2, y+1/4, z-1/4'
'-y+1/2, x+1/4, z-1/4'
'y+1/2, z+1/2, x'
'x+1/4, y+1/4, -z'
'y+1/2, x+1/2, z'
'z+1/2, x+1/2, y'
'-z+1/2, x+1/4, y-1/4'
'z+1/2, y+1/2, x'

loop_
_atom_site_aniso_label
_atom_site_aniso_U_11
_atom_site_aniso_U_22
_atom_site_aniso_U_33
_atom_site_aniso_U_12
_atom_site_aniso_U_13
_atom_site_aniso_U_23
Nb1 .0150(2) .0150(2) .0150(2) -.00133(11) -.00133(11) -.00133(11)
Sn1 .0150(2) .0150(2) .0150(2) -.00133(11) -.00133(11) -.00133(11)
O1 .0134(12) .0126(8) .0126(8) .000 .000 .0052(9)
O2 .053(9) .053(9) .053(9) .000 .000 .000
Sn21 .011(6) .011(6) .011(4) .003(4) -.0026(15) -.0026(15)
Sn22 .027(10) .042(6) .042(6) -.015(5) -.015(5) .008(4)

loop_
_atom_site_label
_atom_site_fract_x
_atom_site_fract_y
_atom_site_fract_z
_atom_site_U_iso_or_equiv
_atom_site_thermal_displace_type
_atom_site_calc_flag
_atom_site_refinement_flags
_atom_site_occupancy
_atom_site_disorder_group
_atom_site_type_symbol
Nb1 .0000 .0000 .0000 .0150(2) Uani d SP .920(8) . Nb
Sn1 .0000 .0000 .0000 .0150(2) Uani d SP .082(8) . Sn
O1 .3140(3) .1250 .1250 .0128(5) Uani d S 1.000 . O
O2 .3750 .3750 .3750 .053(9) Uani d SP .352(14) . O
Sn21 .4849(14) .4849(14) .5297(12) .011(3) Uani d SP .0594(5) . Sn
Sn22 .0000 .2765(14) -.2765(14) .037(7) Uani d SP .0594(5) . Sn

loop_
_atom_type_symbol
_atom_type_description
_atom_type_scat_dispersion_real
_atom_type_scat_dispersion_imag
_atom_type_scat_source
O O .0106 .0060 'International Tables Vol C Tables 4.2.6.8 and 6.1.1.4'
Nb Nb -2.0727 .6215 'International Tables Vol C Tables 4.2.6.8 and 6.1.1.4'
Sn Sn -.6537 1.4246 'International Tables Vol C Tables 4.2.6.8 and 6.1.1.4'

loop_
_geom_angle_atom_site_label_1
_geom_angle_atom_site_label_2
_geom_angle_atom_site_label_3
_geom_angle_site_symmetry_1
_geom_angle_site_symmetry_3
_geom_angle
_geom_angle_publ_flag
O1 Nb1 O1 18 30_544 89.39(10) yes
O1 Nb1 O1 12 20 90.61(10) ?
O1 Nb1 O1 12 18 90.61(10) yes
O1 Nb1 O1 18 20 90.61(10) yes
O1 Nb1 O1 12 76_445 89.39(10) ?
O1 Nb1 O1 18 76_445 180.00000 yes
O1 Nb1 O1 20 76_445 89.39(10) ?
O1 Nb1 O1 12 30_544 180.00000 ?
O1 Nb1 O1 20 30_544 89.39(10) ?
O1 Nb1 O1 76_445 30_544 90.61(10) ?
O1 Nb1 O1 12 53_454 89.39(10) ?
O1 Nb1 O1 18 53_454 89.39(10) ?
O1 Nb1 O1 20 53_454 180.00000 ?
O1 Nb1 O1 76_445 53_454 90.61(10) ?
O1 Nb1 O1 30_544 53_454 90.61(10) ?
O2 Sn21 O2 . 3_565 160.8(6) yes
O2 Sn21 O1 . 8_556 90.0(5) ?
O2 Sn21 O1 . 25 102.4(5) ?
O2 Sn21 O1 . 58 102.4(5) ?
O2 Sn21 O1 . 16_565 76.7(4) ?
O2 Sn21 O1 . 133_655 76.7(4) ?
O2 Sn21 O1 . 104_665 87.7(4) ?
O2 Sn21 O1 3_565 8_556 109.1(5) ?
O2 Sn21 O1 3_565 25 84.8(4) ?
O2 Sn21 O1 3_565 58 84.8(4) ?
O2 Sn21 O1 3_565 16_565 91.8(5) ?
O2 Sn21 O1 3_565 133_655 91.8(5) ?
O2 Sn21 O1 3_565 104_665 73.1(4) ?
O1 Sn21 O1 8_556 25 69.8(4) yes
O1 Sn21 O1 8_556 58 69.8(4) ?
O1 Sn21 O1 8_556 16_565 124.1(6) yes
O1 Sn21 O1 8_556 133_655 124.1(6) ?
O1 Sn21 O1 8_556 104_665 177.7(6) yes
O1 Sn21 O1 25 58 132.1(5) yes
O1 Sn21 O1 25 16_565 61.0(3) yes
O1 Sn21 O1 25 133_655 165.8(6) yes
O1 Sn21 O1 25 104_665 110.7(5) yes
O1 Sn21 O1 58 16_565 165.8(6) ?
O1 Sn21 O1 58 133_655 61.0(3) ?
O1 Sn21 O1 58 104_665 110.7(5) ?
O1 Sn21 O1 16_565 133_655 105.4(4) yes
O1 Sn21 O1 16_565 104_665 55.3(2) yes
O1 Sn21 O1 133_655 104_665 55.3(2) ?
O2 Sn22 O2 10 75_454 160.4(10) yes
O2 Sn22 O1 10 42_554 107.4(4) ?
O2 Sn22 O1 10 6_554 88.7(3) ?
O2 Sn22 O1 10 49_454 96.60(10) ?
O2 Sn22 O1 10 181 80.5(4) ?
O2 Sn22 O1 10 12 88.5(4) ?
O2 Sn22 O1 10 76_445 73.9(3) ?
O2 Sn22 O1 75_454 6_554 107.4(6) ?
O2 Sn22 O1 75_454 42_554 88.7(3) ?
O2 Sn22 O1 75_454 49_454 80.5(4) ?
O2 Sn22 O1 75_454 181 96.60(10) ?
O2 Sn22 O1 75_454 12 73.9(3) ?
O2 Sn22 O1 75_454 76_445 88.5(4) ?
O1 Sn22 O1 6_554 42_554 71.9(4) yes
O1 Sn22 O1 6_554 49_454 65.7(2) yes
O1 Sn22 O1 6_554 181 130.2(6) yes
O1 Sn22 O1 6_554 12 171.3(4) yes
O1 Sn22 O1 6_554 76_445 116.9(2) yes
O1 Sn22 O1 42_554 49_454 130.2(6) ?
O1 Sn22 O1 42_554 181 65.7(2) ?
O1 Sn22 O1 42_554 12 116.9(2) ?
O1 Sn22 O1 42_554 76_445 171.3(4) ?
O1 Sn22 O1 49_454 181 163.4(6) yes
O1 Sn22 O1 49_454 12 106.4(5) yes
O1 Sn22 O1 49_454 76_445 57.3(2) yes
O1 Sn22 O1 181 12 57.3(2) ?
O1 Sn22 O1 181 76_445 106.4(5) ?
O1 Sn22 O1 12 76_445 54.4(3) yes

loop_
_geom_bond_atom_site_label_1
_geom_bond_atom_site_label_2
_geom_bond_site_symmetry_2
_geom_bond_distance
_geom_bond_publ_flag
Nb1 O1 12 1.9813(10) ?
Nb1 O1 18 1.9813(10) yes
Nb1 O1 20 1.9813(10) ?
Nb1 O1 76_445 1.9813(10) ?
Nb1 O1 30_544 1.9813(10) ?
Nb1 O1 53_454 1.9813(10) ?
Sn21 O1 8_556 2.323(17) yes
Sn21 O1 25 2.536(14) yes
Sn21 O1 58 2.536(14) yes
Sn21 O1 16_565 2.914(14) yes
Sn21 O1 133_655 2.914(14) yes
Sn21 O1 104_665 3.087(14) yes
Sn21 O2 . 2.311(14) yes
Sn21 O2 3_565 2.317(14) yes
Sn22 O1 6_554 2.375(17) yes
Sn22 O1 42_554 2.375(17) yes
Sn22 O1 49_454 2.733(10) yes
Sn22 O1 181 2.733(10) yes
Sn22 O1 12 3.049(13) yes
Sn22 O1 76_445 3.049(13) yes
Sn22 O2 10 2.316(4) yes
Sn22 O2 75_454 2.316(4) yes
Sn21 Sn21 19_666 .386(15) ?
Sn21 Sn22 130_655 .202(8) ?
Sn22 Sn22 7 .395(15) ?
